data_2020125
loop_
_publ_author_name
'Prakash, Jai'
'Sch\"afer, Marion C.'
'Bobev, Svilen'

_publ_section_title
;
 Synthesis and structure determination of seven ternary bismuthides:
 crystal chemistry of the <i>RE</i>Li~3~Bi~2~ family (<i>RE</i> = La--Nd,
 Sm, Gd, and Tb)
;
_journal_coeditor_code SK3600
_journal_issue 10
_journal_name_full 'Acta Crystallographica Section C'
_journal_page_first
;
;
_journal_paper_doi 10.1107/S2053229615016393
_journal_volume 71
_journal_year 2015
_chemical_formula_iupac 'Gd Li3 Bi2'
_chemical_formula_sum 'Bi2 Gd Li3'
_chemical_formula_weight 596.03
_chemical_name_systematic
;
Gadolinium trilithium dibismuthide
;
_space_group_crystal_system trigonal
_space_group_IT_number 164
_space_group_name_Hall '-P 3 2"'
_space_group_name_H-M_alt 'P -3 m 1'
_symmetry_space_group_name_Hall '-P 3 2"'
_symmetry_space_group_name_H-M 'P -3 m 1'
_atom_sites_solution_primary direct
_atom_sites_solution_secondary difmap
_audit_creation_method SHELXL
_cell_angle_alpha 90.00
_cell_angle_beta 90.00
_cell_angle_gamma 120.00
_cell_formula_units_Z 1
_cell_length_a 4.6188(7)
_cell_length_b 4.6188(7)
_cell_length_c 7.328(2)
_cell_measurement_reflns_used 547
_cell_measurement_temperature 200(2)
_cell_measurement_theta_max 24.67
_cell_measurement_theta_min 2.78
_cell_volume 135.39(5)
_computing_cell_refinement
;
SAINT (Bruker, 2007)
;
_computing_data_collection
;
APEX2 (Bruker, 2007)
;
_computing_data_reduction
;
SAINT (Bruker, 2007)
;
_computing_molecular_graphics
;
CrystalMaker (Palmer, 2007)
;
_computing_publication_material
;
publCIF (Westrip, 2010)
;
_computing_structure_refinement
;
SHELXTL (Sheldrick, 2008)
;
_computing_structure_solution
;
SHELXS97 (Sheldrick, 2008)
;
_diffrn_ambient_temperature 200(2)
_diffrn_measured_fraction_theta_full 0.990
_diffrn_measured_fraction_theta_max 0.990
_diffrn_measurement_device_type 'Bruker APEXII CCD'
_diffrn_measurement_method '\f and \w scans'
_diffrn_radiation_monochromator graphite
_diffrn_radiation_source 'fine-focus sealed tube'
_diffrn_radiation_type MoK\a
_diffrn_radiation_wavelength 0.71073
_diffrn_reflns_av_R_equivalents 0.0514
_diffrn_reflns_av_sigmaI/netI 0.0276
_diffrn_reflns_limit_h_max 6
_diffrn_reflns_limit_h_min -6
_diffrn_reflns_limit_k_max 6
_diffrn_reflns_limit_k_min -6
_diffrn_reflns_limit_l_max 10
_diffrn_reflns_limit_l_min -10
_diffrn_reflns_number 2067
_diffrn_reflns_theta_full 30.58
_diffrn_reflns_theta_max 30.58
_diffrn_reflns_theta_min 2.78
_exptl_absorpt_coefficient_mu 76.749
_exptl_absorpt_correction_T_max 0.3731
_exptl_absorpt_correction_T_min 0.2830
_exptl_absorpt_correction_type multi-scan
_exptl_absorpt_process_details
;
(SADABS; Sheldrick, 2008)
;
_exptl_crystal_colour silver
_exptl_crystal_density_diffrn 7.310
_exptl_crystal_density_method 'not measured'
_exptl_crystal_description irregular
_exptl_crystal_F_000 239
_exptl_crystal_size_max 0.02
_exptl_crystal_size_mid 0.02
_exptl_crystal_size_min 0.02
_refine_diff_density_max 2.567
_refine_diff_density_min -1.451
_refine_ls_extinction_coef 0.0016(10)
_refine_ls_extinction_expression Fc^*^=kFc[1+0.001xFc^2^\l^3^/sin(2\q)]^-1/4^
_refine_ls_extinction_method
;
SHELXTL (Sheldrick, 2008)
;
_refine_ls_goodness_of_fit_ref 1.084
_refine_ls_matrix_type full
_refine_ls_number_parameters 9
_refine_ls_number_reflns 192
_refine_ls_number_restraints 0
_refine_ls_restrained_S_all 1.084
_refine_ls_R_factor_all 0.0266
_refine_ls_R_factor_gt 0.0233
_refine_ls_shift/su_max 0.000
_refine_ls_shift/su_mean 0.000
_refine_ls_structure_factor_coef Fsqd
_refine_ls_weighting_details 'calc w=1/[\s^2^(Fo^2^)+(0.0225P)^2^+0.9138P] where P=(Fo^2^+2Fc^2^)/3'
_refine_ls_weighting_scheme calc
_refine_ls_wR_factor_gt 0.0467
_refine_ls_wR_factor_ref 0.0475
_reflns_number_gt 177
_reflns_number_total 192
_reflns_threshold_expression I>2sigma(I)
_cod_data_source_file sk3600sup1.cif
_cod_data_source_block GdLi3Bi2
_cod_database_code 2020125

loop_
_symmetry_equiv_pos_as_xyz
'x, y, z'
'-y, x-y, z'
'-x+y, -x, z'
'y, x, -z'
'x-y, -y, -z'
'-x, -x+y, -z'
'-x, -y, -z'
'y, -x+y, -z'
'x-y, x, -z'
'-y, -x, z'
'-x+y, y, z'
'x, x-y, z'

loop_
_atom_site_type_symbol
_atom_site_label
_atom_site_fract_x
_atom_site_fract_y
_atom_site_fract_z
_atom_site_U_iso_or_equiv
_atom_site_adp_type
_atom_site_calc_flag
_atom_site_refinement_flags
_atom_site_occupancy
_atom_site_symmetry_multiplicity
Li Li1 0.3333 0.6667 0.643(5) 0.033(7) Uiso d S 1 6
Li Li2 0.0000 0.0000 0.5000 0.033(7) Uiso d S 1 12
Gd Gd1 0.0000 0.0000 0.0000 0.0099(3) Uani d S 1 12
Bi Bi1 0.3333 0.6667 0.24612(8) 0.0109(2) Uani d S 1 6

loop_
_atom_site_aniso_label
_atom_site_aniso_U_11
_atom_site_aniso_U_22
_atom_site_aniso_U_33
_atom_site_aniso_U_12
_atom_site_aniso_U_13
_atom_site_aniso_U_23
Gd1 0.0102(3) 0.0102(3) 0.0092(5) 0.00512(17) 0.000 0.000
Bi1 0.0105(3) 0.0105(3) 0.0118(3) 0.00525(13) 0.000 0.000

loop_
_atom_type_symbol
_atom_type_description
_atom_type_scat_dispersion_real
_atom_type_scat_dispersion_imag
_atom_type_scat_source
Li Li -0.0003 0.0001 'International Tables Vol C Tables 4.2.6.8 and 6.1.1.4'
Gd Gd -0.1653 3.9035 'International Tables Vol C Tables 4.2.6.8 and 6.1.1.4'
Bi Bi -4.1077 10.2566 'International Tables Vol C Tables 4.2.6.8 and 6.1.1.4'

loop_
_geom_angle_atom_site_label_1
_geom_angle_atom_site_label_2
_geom_angle_atom_site_label_3
_geom_angle_site_symmetry_1
_geom_angle_site_symmetry_3
_geom_angle
Bi1 Li1 Bi1 7_666 7_676 111.9(7)
Bi1 Li1 Bi1 7_666 7_566 111.9(7)
Bi1 Li1 Bi1 7_676 7_566 111.9(7)
Bi1 Li1 Li2 7_666 1_565 175.5(15)
Bi1 Li1 Li2 7_676 1_565 70.21(5)
Bi1 Li1 Li2 7_566 1_565 70.21(5)
Bi1 Li1 Li2 7_666 . 70.21(5)
Bi1 Li1 Li2 7_676 . 175.5(15)
Bi1 Li1 Li2 7_566 . 70.21(5)
Li2 Li1 Li2 1_565 . 107.4(8)
Bi1 Li1 Li2 7_666 1_665 70.21(5)
Bi1 Li1 Li2 7_676 1_665 70.21(5)
Bi1 Li1 Li2 7_566 1_665 175.5(15)
Li2 Li1 Li2 1_565 1_665 107.4(8)
Li2 Li1 Li2 . 1_665 107.4(8)
Bi1 Li1 Bi1 7_666 . 107.0(7)
Bi1 Li1 Bi1 7_676 . 107.0(7)
Bi1 Li1 Bi1 7_566 . 107.0(7)
Li2 Li1 Bi1 1_565 . 68.6(7)
Li2 Li1 Bi1 . . 68.6(7)
Li2 Li1 Bi1 1_665 . 68.6(7)
Bi1 Li1 Li1 7_666 7_666 55.1(3)
Bi1 Li1 Li1 7_676 7_666 123.8(5)
Bi1 Li1 Li1 7_566 7_666 123.8(5)
Li2 Li1 Li1 1_565 7_666 120.4(17)
Li2 Li1 Li1 . 7_666 53.7(4)
Li2 Li1 Li1 1_665 7_666 53.7(4)
Bi1 Li1 Li1 . 7_666 51.8(10)
Bi1 Li1 Li1 7_666 7_566 123.8(5)
Bi1 Li1 Li1 7_676 7_566 123.8(5)
Bi1 Li1 Li1 7_566 7_566 55.1(3)
Li2 Li1 Li1 1_565 7_566 53.7(4)
Li2 Li1 Li1 . 7_566 53.7(4)
Li2 Li1 Li1 1_665 7_566 120.4(17)
Bi1 Li1 Li1 . 7_566 51.8(10)
Li1 Li1 Li1 7_666 7_566 85.8(15)
Bi1 Li1 Li1 7_666 7_676 123.8(5)
Bi1 Li1 Li1 7_676 7_676 55.1(3)
Bi1 Li1 Li1 7_566 7_676 123.8(5)
Li2 Li1 Li1 1_565 7_676 53.7(4)
Li2 Li1 Li1 . 7_676 120.4(17)
Li2 Li1 Li1 1_665 7_676 53.7(4)
Bi1 Li1 Li1 . 7_676 51.8(10)
Li1 Li1 Li1 7_666 7_676 85.8(15)
Li1 Li1 Li1 7_566 7_676 85.8(15)
Bi1 Li1 Gd1 7_666 1_666 56.9(4)
Bi1 Li1 Gd1 7_676 1_666 56.9(4)
Bi1 Li1 Gd1 7_566 1_666 118.6(12)
Li2 Li1 Gd1 1_565 1_666 126.0(5)
Li2 Li1 Gd1 . 1_666 126.0(5)
Li2 Li1 Gd1 1_665 1_666 65.9(3)
Bi1 Li1 Gd1 . 1_666 134.5(4)
Li1 Li1 Gd1 7_666 1_666 98.7(5)
Li1 Li1 Gd1 7_566 1_666 173.7(14)
Li1 Li1 Gd1 7_676 1_666 98.7(5)
Bi1 Li1 Gd1 7_666 1_566 118.6(12)
Bi1 Li1 Gd1 7_676 1_566 56.9(4)
Bi1 Li1 Gd1 7_566 1_566 56.9(4)
Li2 Li1 Gd1 1_565 1_566 65.9(3)
Li2 Li1 Gd1 . 1_566 126.0(5)
Li2 Li1 Gd1 1_665 1_566 126.0(5)
Bi1 Li1 Gd1 . 1_566 134.5(4)
Li1 Li1 Gd1 7_666 1_566 173.7(14)
Li1 Li1 Gd1 7_566 1_566 98.7(5)
Li1 Li1 Gd1 7_676 1_566 98.7(5)
Gd1 Li1 Gd1 1_666 1_566 76.4(6)
Li1 Li2 Li1 7_556 7_666 107.4(8)
Li1 Li2 Li1 7_556 1_445 72.6(8)
Li1 Li2 Li1 7_666 1_445 180.0000(10)
Li1 Li2 Li1 7_556 . 179.9990(10)
Li1 Li2 Li1 7_666 . 72.6(8)
Li1 Li2 Li1 1_445 . 107.4(8)
Li1 Li2 Li1 7_556 7_566 107.4(8)
Li1 Li2 Li1 7_666 7_566 107.4(8)
Li1 Li2 Li1 1_445 7_566 72.6(8)
Li1 Li2 Li1 . 7_566 72.6(8)
Li1 Li2 Li1 7_556 1_545 72.6(8)
Li1 Li2 Li1 7_666 1_545 72.6(8)
Li1 Li2 Li1 1_445 1_545 107.4(8)
Li1 Li2 Li1 . 1_545 107.4(8)
Li1 Li2 Li1 7_566 1_545 180.0(14)
Li1 Li2 Bi1 7_556 7_666 126.2(3)
Li1 Li2 Bi1 7_666 7_666 56.4(7)
Li1 Li2 Bi1 1_445 7_666 123.6(7)
Li1 Li2 Bi1 . 7_666 53.8(3)
Li1 Li2 Bi1 7_566 7_666 126.2(3)
Li1 Li2 Bi1 1_545 7_666 53.8(3)
Li1 Li2 Bi1 7_556 1_445 53.8(3)
Li1 Li2 Bi1 7_666 1_445 123.6(7)
Li1 Li2 Bi1 1_445 1_445 56.4(7)
Li1 Li2 Bi1 . 1_445 126.2(3)
Li1 Li2 Bi1 7_566 1_445 53.8(3)
Li1 Li2 Bi1 1_545 1_445 126.2(3)
Bi1 Li2 Bi1 7_666 1_445 180.0
Li1 Li2 Bi1 7_556 7_556 56.4(7)
Li1 Li2 Bi1 7_666 7_556 126.2(3)
Li1 Li2 Bi1 1_445 7_556 53.8(3)
Li1 Li2 Bi1 . 7_556 123.6(7)
Li1 Li2 Bi1 7_566 7_556 126.2(3)
Li1 Li2 Bi1 1_545 7_556 53.8(3)
Bi1 Li2 Bi1 7_666 7_556 90.511(17)
Bi1 Li2 Bi1 1_445 7_556 89.489(17)
Li1 Li2 Bi1 7_556 . 123.6(7)
Li1 Li2 Bi1 7_666 . 53.8(3)
Li1 Li2 Bi1 1_445 . 126.2(3)
Li1 Li2 Bi1 . . 56.4(7)
Li1 Li2 Bi1 7_566 . 53.8(3)
Li1 Li2 Bi1 1_545 . 126.2(3)
Bi1 Li2 Bi1 7_666 . 89.489(17)
Bi1 Li2 Bi1 1_445 . 90.511(17)
Bi1 Li2 Bi1 7_556 . 180.0
Li1 Li2 Bi1 7_556 7_566 126.2(3)
Li1 Li2 Bi1 7_666 7_566 126.2(3)
Li1 Li2 Bi1 1_445 7_566 53.8(3)
Li1 Li2 Bi1 . 7_566 53.8(3)
Li1 Li2 Bi1 7_566 7_566 56.4(7)
Li1 Li2 Bi1 1_545 7_566 123.6(7)
Bi1 Li2 Bi1 7_666 7_566 90.511(17)
Bi1 Li2 Bi1 1_445 7_566 89.489(17)
Bi1 Li2 Bi1 7_556 7_566 90.511(17)
Bi1 Li2 Bi1 . 7_566 89.489(17)
Li1 Li2 Bi1 7_556 1_545 53.8(3)
Li1 Li2 Bi1 7_666 1_545 53.8(3)
Li1 Li2 Bi1 1_445 1_545 126.2(3)
Li1 Li2 Bi1 . 1_545 126.2(3)
Li1 Li2 Bi1 7_566 1_545 123.6(7)
Li1 Li2 Bi1 1_545 1_545 56.4(7)
Bi1 Li2 Bi1 7_666 1_545 89.489(17)
Bi1 Li2 Bi1 1_445 1_545 90.511(17)
Bi1 Li2 Bi1 7_556 1_545 89.489(17)
Bi1 Li2 Bi1 . 1_545 90.511(17)
Bi1 Li2 Bi1 7_566 1_545 180.0
Bi1 Gd1 Bi1 7 7_665 91.674(17)
Bi1 Gd1 Bi1 7 1_445 88.326(17)
Bi1 Gd1 Bi1 7_665 1_445 180.0
Bi1 Gd1 Bi1 7 . 180.0
Bi1 Gd1 Bi1 7_665 . 88.326(17)
Bi1 Gd1 Bi1 1_445 . 91.674(17)
Bi1 Gd1 Bi1 7 7_565 91.674(17)
Bi1 Gd1 Bi1 7_665 7_565 91.674(17)
Bi1 Gd1 Bi1 1_445 7_565 88.326(17)
Bi1 Gd1 Bi1 . 7_565 88.326(17)
Bi1 Gd1 Bi1 7 1_545 88.326(17)
Bi1 Gd1 Bi1 7_665 1_545 88.326(17)
Bi1 Gd1 Bi1 1_445 1_545 91.674(17)
Bi1 Gd1 Bi1 . 1_545 91.674(17)
Bi1 Gd1 Bi1 7_565 1_545 180.0
Bi1 Gd1 Li2 7 . 124.072(12)
Bi1 Gd1 Li2 7_665 . 124.072(12)
Bi1 Gd1 Li2 1_445 . 55.928(12)
Bi1 Gd1 Li2 . . 55.928(12)
Bi1 Gd1 Li2 7_565 . 124.071(12)
Bi1 Gd1 Li2 1_545 . 55.929(12)
Bi1 Gd1 Li2 7 1_554 55.928(12)
Bi1 Gd1 Li2 7_665 1_554 55.928(12)
Bi1 Gd1 Li2 1_445 1_554 124.072(12)
Bi1 Gd1 Li2 . 1_554 124.072(12)
Bi1 Gd1 Li2 7_565 1_554 55.929(12)
Bi1 Gd1 Li2 1_545 1_554 124.071(12)
Li2 Gd1 Li2 . 1_554 180.0
Bi1 Gd1 Li1 7 1_444 46.53(6)
Bi1 Gd1 Li1 7_665 1_444 101.5(4)
Bi1 Gd1 Li1 1_445 1_444 78.5(4)
Bi1 Gd1 Li1 . 1_444 133.47(6)
Bi1 Gd1 Li1 7_565 1_444 46.53(6)
Bi1 Gd1 Li1 1_545 1_444 133.47(6)
Li2 Gd1 Li1 . 1_444 134.5(4)
Li2 Gd1 Li1 1_554 1_444 45.5(4)
Bi1 Gd1 Li1 7 7_666 133.47(6)
Bi1 Gd1 Li1 7_665 7_666 78.5(4)
Bi1 Gd1 Li1 1_445 7_666 101.5(4)
Bi1 Gd1 Li1 . 7_666 46.53(6)
Bi1 Gd1 Li1 7_565 7_666 133.47(6)
Bi1 Gd1 Li1 1_545 7_666 46.53(6)
Li2 Gd1 Li1 . 7_666 45.5(4)
Li2 Gd1 Li1 1_554 7_666 134.5(4)
Li1 Gd1 Li1 1_444 7_666 180.0000(10)
Bi1 Gd1 Li1 7 1_554 101.5(4)
Bi1 Gd1 Li1 7_665 1_554 46.53(6)
Bi1 Gd1 Li1 1_445 1_554 133.47(6)
Bi1 Gd1 Li1 . 1_554 78.5(4)
Bi1 Gd1 Li1 7_565 1_554 46.53(6)
Bi1 Gd1 Li1 1_545 1_554 133.47(6)
Li2 Gd1 Li1 . 1_554 134.5(4)
Li2 Gd1 Li1 1_554 1_554 45.5(4)
Li1 Gd1 Li1 1_444 1_554 76.4(6)
Li1 Gd1 Li1 7_666 1_554 103.6(6)
Bi1 Gd1 Li1 7 7_556 78.5(4)
Bi1 Gd1 Li1 7_665 7_556 133.47(6)
Bi1 Gd1 Li1 1_445 7_556 46.53(6)
Bi1 Gd1 Li1 . 7_556 101.5(4)
Bi1 Gd1 Li1 7_565 7_556 133.47(6)
Bi1 Gd1 Li1 1_545 7_556 46.53(6)
Li2 Gd1 Li1 . 7_556 45.5(4)
Li2 Gd1 Li1 1_554 7_556 134.5(4)
Li1 Gd1 Li1 1_444 7_556 103.6(6)
Li1 Gd1 Li1 7_666 7_556 76.4(6)
Li1 Gd1 Li1 1_554 7_556 180.0
Li1 Bi1 Li1 7_666 7_676 111.9(7)
Li1 Bi1 Li1 7_666 7_566 111.9(7)
Li1 Bi1 Li1 7_676 7_566 111.9(7)
Li1 Bi1 Li1 7_666 . 73.1(7)
Li1 Bi1 Li1 7_676 . 73.1(7)
Li1 Bi1 Li1 7_566 . 73.1(8)
Li1 Bi1 Gd1 7_666 1_565 162.9(7)
Li1 Bi1 Gd1 7_676 1_565 76.5(5)
Li1 Bi1 Gd1 7_566 1_565 76.5(5)
Li1 Bi1 Gd1 . 1_565 124.072(12)
Li1 Bi1 Gd1 7_666 . 76.5(5)
Li1 Bi1 Gd1 7_676 . 162.9(7)
Li1 Bi1 Gd1 7_566 . 76.5(5)
Li1 Bi1 Gd1 . . 124.072(12)
Gd1 Bi1 Gd1 1_565 . 91.674(17)
Li1 Bi1 Gd1 7_666 1_665 76.5(5)
Li1 Bi1 Gd1 7_676 1_665 76.5(5)
Li1 Bi1 Gd1 7_566 1_665 162.9(7)
Li1 Bi1 Gd1 . 1_665 124.072(13)
Gd1 Bi1 Gd1 1_565 1_665 91.674(17)
Gd1 Bi1 Gd1 . 1_665 91.674(17)
Li1 Bi1 Li2 7_666 1_565 128.1(7)
Li1 Bi1 Li2 7_676 1_565 56.0(4)
Li1 Bi1 Li2 7_566 1_565 56.0(4)
Li1 Bi1 Li2 . 1_565 55.098(12)
Gd1 Bi1 Li2 1_565 1_565 68.974(17)
Gd1 Bi1 Li2 . 1_565 131.317(5)
Gd1 Bi1 Li2 1_665 1_565 131.317(5)
Li1 Bi1 Li2 7_666 1_665 56.0(4)
Li1 Bi1 Li2 7_676 1_665 56.0(4)
Li1 Bi1 Li2 7_566 1_665 128.1(7)
Li1 Bi1 Li2 . 1_665 55.098(12)
Gd1 Bi1 Li2 1_565 1_665 131.317(5)
Gd1 Bi1 Li2 . 1_665 131.317(5)
Gd1 Bi1 Li2 1_665 1_665 68.974(17)
Li2 Bi1 Li2 1_565 1_665 90.511(17)
Li1 Bi1 Li2 7_666 . 56.0(4)
Li1 Bi1 Li2 7_676 . 128.1(7)
Li1 Bi1 Li2 7_566 . 56.0(4)
Li1 Bi1 Li2 . . 55.098(12)
Gd1 Bi1 Li2 1_565 . 131.317(5)
Gd1 Bi1 Li2 . . 68.974(17)
Gd1 Bi1 Li2 1_665 . 131.317(5)
Li2 Bi1 Li2 1_565 . 90.511(17)
Li2 Bi1 Li2 1_665 . 90.511(17)

loop_
_geom_bond_atom_site_label_1
_geom_bond_atom_site_label_2
_geom_bond_site_symmetry_2
_geom_bond_distance
Li1 Bi1 7_666 2.788(11)
Li1 Bi1 7_676 2.788(11)
Li1 Bi1 7_566 2.788(11)
Li1 Li2 1_565 2.865(14)
Li1 Li2 . 2.865(14)
Li1 Li2 1_665 2.865(14)
Li1 Bi1 . 2.91(4)
Li1 Li1 7_666 3.39(5)
Li1 Li1 7_566 3.39(5)
Li1 Li1 7_676 3.39(5)
Li1 Gd1 1_666 3.74(3)
Li1 Gd1 1_566 3.74(3)
Li2 Li1 7_556 2.865(14)
Li2 Li1 7_666 2.865(14)
Li2 Li1 1_445 2.865(14)
Li2 Li1 7_566 2.865(14)
Li2 Li1 1_545 2.865(14)
Li2 Bi1 7_666 3.2515(6)
Li2 Bi1 1_445 3.2515(6)
Li2 Bi1 7_556 3.2515(6)
Li2 Bi1 . 3.2515(6)
Li2 Bi1 7_566 3.2515(6)
Li2 Bi1 1_545 3.2515(6)
Gd1 Bi1 7 3.2193(5)
Gd1 Bi1 7_665 3.2193(6)
Gd1 Bi1 1_445 3.2193(6)
Gd1 Bi1 . 3.2193(6)
Gd1 Bi1 7_565 3.2193(6)
Gd1 Bi1 1_545 3.2193(6)
Gd1 Li2 1_554 3.6640(10)
Gd1 Li1 1_444 3.74(3)
Gd1 Li1 7_666 3.74(3)
Gd1 Li1 1_554 3.74(3)
Gd1 Li1 7_556 3.74(3)
Bi1 Li1 7_666 2.788(11)
Bi1 Li1 7_676 2.788(11)
Bi1 Li1 7_566 2.788(11)
Bi1 Gd1 1_565 3.2193(6)
Bi1 Gd1 1_665 3.2193(6)
Bi1 Li2 1_565 3.2515(6)
Bi1 Li2 1_665 3.2515(6)

_cod_database_fobs_code 2020125
